data_2202724
loop_
_publ_author_name
'M\"uller, Thomas'
'Meyer, Rita'
'Bolte, Michael'

_publ_section_title
;
 1,3-Dimethyl-1,3-bis(2,3,4-triphenyl-1-naphthyl)disiloxane hexane
 solvate
;
_journal_issue 11
_journal_name_full 'Acta Crystallographica Section E'
_journal_page_first o1838
_journal_page_last o1839
_journal_paper_doi 10.1107/S1600536803024255
_journal_volume 59
_journal_year 2003
_chemical_formula_iupac 'C58 H46 O Si2, C6 H14'
_chemical_formula_moiety 'C58 H46 O Si2, C6 H14'
_chemical_formula_sum 'C64 H60 O Si2'
_chemical_formula_weight 901.30
_chemical_name_systematic
;
1,2-Dimethyl-1,2-bis(2,3,4-triphenyl-1-naphthyl)disiloxane hexane solvate
;
_space_group_IT_number 14
_symmetry_cell_setting monoclinic
_symmetry_space_group_name_Hall '-P 2ybc'
_symmetry_space_group_name_H-M 'P 1 21/c 1'
_atom_sites_solution_hydrogens geom
_atom_sites_solution_primary direct
_atom_sites_solution_secondary difmap
_audit_creation_method PLATON
_cell_angle_alpha 90.00
_cell_angle_beta 96.67(2)
_cell_angle_gamma 90.00
_cell_formula_units_Z 4
_cell_length_a 18.716(4)
_cell_length_b 15.533(3)
_cell_length_c 17.685(4)
_cell_measurement_reflns_used 3857
_cell_measurement_temperature 173(2)
_cell_measurement_theta_max 25
_cell_measurement_theta_min 1
_cell_volume 5106.5(19)
_computing_cell_refinement SMART
_computing_data_collection 'SMART (Siemens 1995)'
_computing_data_reduction 'SAINT (Siemens 1995)'
_computing_molecular_graphics 'XP in SHELXTL-Plus (Sheldrick, 1991)'
_computing_publication_material 'PLATON (Spek, 2003)'
_computing_structure_refinement 'SHELXL97 (Sheldrick, 1997)'
_computing_structure_solution 'SHELXS97 (Sheldrick, 1990)'
_diffrn_ambient_temperature 173(2)
_diffrn_measured_fraction_theta_full 1.000
_diffrn_measured_fraction_theta_max 0.922
_diffrn_measurement_device_type 'Siemens CCD three-circle'
_diffrn_measurement_method \w
_diffrn_radiation_monochromator graphite
_diffrn_radiation_source 'fine-focus sealed tube'
_diffrn_radiation_type MoK\a
_diffrn_radiation_wavelength 0.71073
_diffrn_reflns_av_R_equivalents 0.1255
_diffrn_reflns_av_sigmaI/netI 0.3631
_diffrn_reflns_limit_h_max 25
_diffrn_reflns_limit_h_min -25
_diffrn_reflns_limit_k_max 21
_diffrn_reflns_limit_k_min -21
_diffrn_reflns_limit_l_max 24
_diffrn_reflns_limit_l_min -24
_diffrn_reflns_number 77354
_diffrn_reflns_theta_full 30.66
_diffrn_reflns_theta_max 30.66
_diffrn_reflns_theta_min 1.10
_diffrn_standards_decay_% 0
_diffrn_standards_interval_time 1200
_diffrn_standards_number 110
_exptl_absorpt_coefficient_mu 0.112
_exptl_absorpt_correction_T_max 0.9911
_exptl_absorpt_correction_T_min 0.9673
_exptl_absorpt_correction_type multi-scan
_exptl_absorpt_process_details '(SADABS; Sheldrick, 1996)'
_exptl_crystal_colour colourless
_exptl_crystal_density_diffrn 1.172
_exptl_crystal_density_method 'not measured'
_exptl_crystal_description plate
_exptl_crystal_F_000 1920
_exptl_crystal_size_max 0.30
_exptl_crystal_size_mid 0.30
_exptl_crystal_size_min 0.08
_refine_diff_density_max 0.499
_refine_diff_density_min -0.366
_refine_ls_extinction_method none
_refine_ls_goodness_of_fit_ref 0.967
_refine_ls_hydrogen_treatment constr
_refine_ls_matrix_type full
_refine_ls_number_parameters 558
_refine_ls_number_reflns 14554
_refine_ls_number_restraints 2
_refine_ls_restrained_S_all 0.966
_refine_ls_R_factor_all 0.3488
_refine_ls_R_factor_gt 0.1341
_refine_ls_shift/su_max 0.000
_refine_ls_shift/su_mean 0.000
_refine_ls_structure_factor_coef Fsqd
_refine_ls_weighting_details 'calc w = 1/[\s^2^(Fo^2^)+(0.1460P)^2^] where P = (Fo^2^+2Fc^2^)/3'
_refine_ls_weighting_scheme calc
_refine_ls_wR_factor_gt 0.2808
_refine_ls_wR_factor_ref 0.3625
_reflns_number_gt 4271
_reflns_number_total 14554
_reflns_threshold_expression I>2\s(I)
_cod_data_source_file lh6131.cif
_cod_data_source_block 1
_cod_depositor_comments
;
The following automatic conversions were performed:
'_symmetry_cell_setting' value 'Monoclinic' changed to 'monoclinic'
according to '/home/saulius/struct/CIF-dictionaries/cif_core.dic'
dictionary named 'cif_core.dic' version 2.4.1 from 2010-06-29.

Automatic conversion script
Id: cif_fix_enum 1527 2010-12-29 10:47:43Z saulius 

The following automatic conversions were performed:

'_symmetry_cell_setting' value 'Monoclinic' changed to 'monoclinic'
according to /home/saulius/struct/CIF-dictionaries/cif_core.dic
dictionary named 'cif_core.dic' version 2.4.1 from 2010-06-29.

Automatic conversion script
Id: cif_fix_values 1715 2011-07-08 13:25:40Z adriana 
;
_cod_original_sg_symbol_H-M 'P 21/c'
_cod_database_code 2202724
_cod_database_fobs_code 2202724

loop_
_symmetry_equiv_pos_as_xyz
'x, y, z'
'-x, y+1/2, -z+1/2'
'-x, -y, -z'
'x, -y-1/2, z-1/2'

loop_
_atom_site_label
_atom_site_fract_x
_atom_site_fract_y
_atom_site_fract_z
_atom_site_U_iso_or_equiv
_atom_site_adp_type
_atom_site_calc_flag
_atom_site_refinement_flags
_atom_site_occupancy
_atom_site_disorder_assembly
_atom_site_disorder_group
_atom_site_type_symbol
Si1 0.25147(11) 0.66342(11) 0.74367(10) 0.0448(5) Uani d D 1 . . Si
H1 0.316(3) 0.697(4) 0.791(3) 0.08(2) Uiso d D 1 . . H
C81 0.1801(4) 0.6665(5) 0.8066(4) 0.076(3) Uani d . 1 . . C
H81A 0.1751 0.7253 0.8252 0.115 Uiso calc R 1 . . H
H81B 0.1926 0.6278 0.8498 0.115 Uiso calc R 1 . . H
H81C 0.1346 0.6480 0.7782 0.115 Uiso calc R 1 . . H
O1 0.2303(2) 0.7310(2) 0.6731(2) 0.0438(11) Uani d . 1 . . O
Si2 0.27064(10) 0.75905(12) 0.59951(10) 0.0437(5) Uani d D 1 . . Si
H2 0.345(2) 0.723(3) 0.615(3) 0.025(13) Uiso d D 1 . . H
C82 0.2729(4) 0.8782(4) 0.5909(4) 0.062(2) Uani d . 1 . . C
H82A 0.2978 0.9028 0.6378 0.094 Uiso calc R 1 . . H
H82B 0.2236 0.9004 0.5829 0.094 Uiso calc R 1 . . H
H82C 0.2984 0.8941 0.5477 0.094 Uiso calc R 1 . . H
C1 0.2624(3) 0.5507(3) 0.7061(3) 0.0275(13) Uani d . 1 . . C
C2 0.3220(3) 0.5010(3) 0.7333(3) 0.0240(13) Uani d . 1 . . C
C3 0.3321(3) 0.4181(3) 0.7023(3) 0.0269(13) Uani d . 1 . . C
C4 0.2838(3) 0.3844(3) 0.6453(3) 0.0269(13) Uani d . 1 . . C
C5 0.2218(3) 0.4314(4) 0.6176(3) 0.0292(14) Uani d . 1 . . C
C6 0.1684(3) 0.3971(4) 0.5611(3) 0.0395(16) Uani d . 1 . . C
H6 0.1751 0.3415 0.5408 0.047 Uiso calc R 1 . . H
C7 0.1080(3) 0.4429(4) 0.5360(4) 0.0416(16) Uani d . 1 . . C
H7 0.0733 0.4193 0.4982 0.050 Uiso calc R 1 . . H
C8 0.0972(3) 0.5252(4) 0.5662(4) 0.0465(18) Uani d . 1 . . C
H8 0.0552 0.5570 0.5487 0.056 Uiso calc R 1 . . H
C9 0.1468(3) 0.5592(4) 0.6203(4) 0.0382(16) Uani d . 1 . . C
H9 0.1383 0.6146 0.6403 0.046 Uiso calc R 1 . . H
C10 0.2108(3) 0.5145(4) 0.6478(3) 0.0308(14) Uani d . 1 . . C
C21 0.3748(3) 0.5320(3) 0.7965(3) 0.0250(13) Uani d . 1 . . C
C22 0.4446(3) 0.5533(4) 0.7849(3) 0.0408(16) Uani d . 1 . . C
H22 0.4582 0.5508 0.7349 0.049 Uiso calc R 1 . . H
C23 0.4957(4) 0.5785(4) 0.8454(4) 0.0466(17) Uani d . 1 . . C
H23 0.5429 0.5943 0.8360 0.056 Uiso calc R 1 . . H
C24 0.4767(4) 0.5801(4) 0.9188(4) 0.0456(17) Uani d . 1 . . C
H24 0.5112 0.5963 0.9601 0.055 Uiso calc R 1 . . H
C25 0.4087(4) 0.5583(4) 0.9317(3) 0.0424(16) Uani d . 1 . . C
H25 0.3961 0.5592 0.9822 0.051 Uiso calc R 1 . . H
C26 0.3580(3) 0.5352(4) 0.8724(3) 0.0345(15) Uani d . 1 . . C
H26 0.3107 0.5211 0.8827 0.041 Uiso calc R 1 . . H
C31 0.3965(3) 0.3641(3) 0.7343(3) 0.0294(14) Uani d . 1 . . C
C32 0.3991(4) 0.3334(4) 0.8094(3) 0.0421(16) Uani d . 1 . . C
H32 0.3615 0.3476 0.8390 0.050 Uiso calc R 1 . . H
C33 0.4544(4) 0.2841(4) 0.8401(4) 0.056(2) Uani d . 1 . . C
H33 0.4551 0.2631 0.8906 0.067 Uiso calc R 1 . . H
C34 0.5105(4) 0.2639(4) 0.7979(5) 0.062(2) Uani d . 1 . . C
H34 0.5491 0.2288 0.8196 0.074 Uiso calc R 1 . . H
C35 0.5102(3) 0.2952(4) 0.7235(4) 0.0510(19) Uani d . 1 . . C
H35 0.5490 0.2828 0.6950 0.061 Uiso calc R 1 . . H
C36 0.4526(3) 0.3444(4) 0.6922(4) 0.0370(15) Uani d . 1 . . C
H36 0.4513 0.3648 0.6414 0.044 Uiso calc R 1 . . H
C41 0.2955(3) 0.2965(4) 0.6117(3) 0.0288(13) Uani d . 1 . . C
C42 0.2790(4) 0.2227(4) 0.6497(4) 0.0525(19) Uani d . 1 . . C
H42 0.2616 0.2273 0.6979 0.063 Uiso calc R 1 . . H
C43 0.2878(5) 0.1409(5) 0.6178(4) 0.075(3) Uani d . 1 . . C
H43 0.2741 0.0907 0.6433 0.090 Uiso calc R 1 . . H
C44 0.3157(5) 0.1339(5) 0.5511(5) 0.071(3) Uani d . 1 . . C
H44 0.3241 0.0787 0.5308 0.085 Uiso calc R 1 . . H
C45 0.3318(4) 0.2062(5) 0.5129(4) 0.066(2) Uani d . 1 . . C
H45 0.3503 0.2004 0.4653 0.079 Uiso calc R 1 . . H
C46 0.3220(3) 0.2887(4) 0.5415(4) 0.0466(17) Uani d . 1 . . C
H46 0.3332 0.3384 0.5138 0.056 Uiso calc R 1 . . H
C11 0.2230(3) 0.7057(4) 0.5106(3) 0.0340(15) Uani d . 1 . . C
C12 0.2605(3) 0.6521(4) 0.4678(3) 0.0339(15) Uani d . 1 . . C
C13 0.2252(3) 0.6051(4) 0.4044(3) 0.0311(14) Uani d . 1 . . C
C14 0.1532(3) 0.6149(4) 0.3825(3) 0.0343(15) Uani d . 1 . . C
C15 0.1130(3) 0.6753(4) 0.4238(4) 0.0422(16) Uani d . 1 . . C
C16 0.0387(3) 0.6940(5) 0.4026(4) 0.0529(19) Uani d . 1 . . C
H16 0.0144 0.6673 0.3586 0.063 Uiso calc R 1 . . H
C17 0.0016(4) 0.7493(5) 0.4438(5) 0.061(2) Uani d . 1 . . C
H17 -0.0476 0.7615 0.4277 0.073 Uiso calc R 1 . . H
C18 0.0360(4) 0.7876(5) 0.5095(5) 0.066(2) Uani d . 1 . . C
H18 0.0098 0.8245 0.5391 0.079 Uiso calc R 1 . . H
C19 0.1064(4) 0.7725(4) 0.5310(4) 0.0517(18) Uani d . 1 . . C
H19 0.1284 0.7990 0.5762 0.062 Uiso calc R 1 . . H
C20 0.1493(3) 0.7185(3) 0.4889(3) 0.0315(14) Uani d . 1 . . C
C51 0.3409(3) 0.6399(4) 0.4878(3) 0.0343(15) Uani d . 1 . . C
C52 0.3880(3) 0.6982(4) 0.4638(3) 0.0362(15) Uani d . 1 . . C
H52 0.3704 0.7460 0.4337 0.043 Uiso calc R 1 . . H
C53 0.4617(3) 0.6879(4) 0.4832(3) 0.0391(16) Uani d . 1 . . C
H53 0.4941 0.7288 0.4663 0.047 Uiso calc R 1 . . H
C54 0.4879(3) 0.6192(4) 0.5265(3) 0.0362(15) Uani d . 1 . . C
H54 0.5383 0.6120 0.5393 0.043 Uiso calc R 1 . . H
C55 0.4405(4) 0.5606(4) 0.5513(4) 0.0455(17) Uani d . 1 . . C
H55 0.4584 0.5137 0.5823 0.055 Uiso calc R 1 . . H
C56 0.3679(3) 0.5692(4) 0.5317(3) 0.0376(15) Uani d . 1 . . C
H56 0.3358 0.5274 0.5477 0.045 Uiso calc R 1 . . H
C61 0.2689(3) 0.5420(4) 0.3655(3) 0.0319(14) Uani d . 1 . . C
C62 0.3209(3) 0.5686(4) 0.3206(3) 0.0382(15) Uani d . 1 . . C
H62 0.3257 0.6284 0.3111 0.046 Uiso calc R 1 . . H
C63 0.3661(3) 0.5114(4) 0.2892(4) 0.0467(17) Uani d . 1 . . C
H63 0.4019 0.5312 0.2595 0.056 Uiso calc R 1 . . H
C64 0.3570(4) 0.4228(5) 0.3026(4) 0.0505(19) Uani d . 1 . . C
H64 0.3872 0.3818 0.2821 0.061 Uiso calc R 1 . . H
C65 0.3038(4) 0.3954(5) 0.3460(4) 0.0535(19) Uani d . 1 . . C
H65 0.2973 0.3356 0.3540 0.064 Uiso calc R 1 . . H
C66 0.2610(4) 0.4535(4) 0.3770(4) 0.0493(18) Uani d . 1 . . C
H66 0.2253 0.4336 0.4068 0.059 Uiso calc R 1 . . H
C71 0.1149(3) 0.5670(4) 0.3163(4) 0.0462(17) Uani d . 1 . . C
C72 0.0621(4) 0.5094(5) 0.3264(4) 0.070(2) Uani d . 1 . . C
H72 0.0494 0.5004 0.3763 0.083 Uiso calc R 1 . . H
C73 0.0267(5) 0.4640(6) 0.2674(5) 0.093(3) Uani d . 1 . . C
H73 -0.0108 0.4254 0.2764 0.111 Uiso calc R 1 . . H
C74 0.0456(5) 0.4745(6) 0.1942(5) 0.096(3) Uani d . 1 . . C
H74 0.0233 0.4412 0.1530 0.116 Uiso calc R 1 . . H
C75 0.0971(5) 0.5343(6) 0.1834(4) 0.079(3) Uani d . 1 . . C
H75 0.1092 0.5442 0.1334 0.095 Uiso calc R 1 . . H
C76 0.1319(4) 0.5804(5) 0.2431(4) 0.058(2) Uani d . 1 . . C
H76 0.1677 0.6214 0.2341 0.070 Uiso calc R 1 . . H

loop_
_atom_site_aniso_label
_atom_site_aniso_U_11
_atom_site_aniso_U_22
_atom_site_aniso_U_33
_atom_site_aniso_U_12
_atom_site_aniso_U_13
_atom_site_aniso_U_23
Si1 0.0701(14) 0.0320(10) 0.0327(11) 0.0137(9) 0.0072(10) -0.0010(8)
C81 0.103(7) 0.065(5) 0.070(6) 0.032(5) 0.047(5) 0.007(4)
O1 0.062(3) 0.032(2) 0.038(3) 0.007(2) 0.010(2) 0.0020(19)
Si2 0.0489(12) 0.0452(12) 0.0380(11) 0.0009(9) 0.0090(9) -0.0081(9)
C82 0.094(6) 0.040(4) 0.056(5) -0.016(4) 0.019(4) -0.001(4)
C1 0.046(4) 0.020(3) 0.017(3) 0.001(3) 0.010(3) 0.003(2)
C2 0.032(3) 0.024(3) 0.020(3) -0.003(3) 0.017(3) 0.001(2)
C3 0.027(3) 0.032(3) 0.023(3) 0.006(3) 0.007(3) 0.004(3)
C4 0.032(3) 0.027(3) 0.024(3) 0.005(3) 0.012(3) 0.007(3)
C5 0.032(3) 0.029(3) 0.027(3) 0.001(3) 0.005(3) 0.007(3)
C6 0.035(4) 0.048(4) 0.037(4) -0.006(3) 0.008(3) 0.004(3)
C7 0.034(4) 0.045(4) 0.044(4) -0.021(3) 0.000(3) 0.005(3)
C8 0.023(4) 0.053(5) 0.063(5) 0.003(3) 0.004(3) 0.027(4)
C9 0.043(4) 0.030(3) 0.046(4) 0.007(3) 0.025(3) 0.010(3)
C10 0.033(3) 0.035(4) 0.026(3) 0.012(3) 0.006(3) 0.010(3)
C21 0.027(3) 0.013(3) 0.034(4) 0.001(2) 0.003(3) 0.007(2)
C22 0.059(5) 0.042(4) 0.021(3) -0.003(3) 0.005(3) -0.009(3)
C23 0.047(4) 0.048(4) 0.048(4) -0.009(3) 0.018(4) 0.000(3)
C24 0.048(4) 0.040(4) 0.043(4) -0.007(3) -0.019(4) 0.001(3)
C25 0.056(5) 0.049(4) 0.022(3) 0.001(3) 0.002(3) -0.007(3)
C26 0.036(4) 0.036(4) 0.034(4) 0.003(3) 0.016(3) 0.009(3)
C31 0.027(3) 0.028(3) 0.032(3) 0.001(3) -0.003(3) -0.004(3)
C32 0.053(4) 0.043(4) 0.030(4) 0.009(3) 0.004(3) 0.008(3)
C33 0.077(6) 0.050(5) 0.041(4) 0.023(4) 0.005(4) 0.005(3)
C34 0.066(5) 0.036(4) 0.075(6) 0.013(4) -0.025(5) 0.006(4)
C35 0.023(4) 0.054(5) 0.075(5) 0.009(3) 0.002(4) 0.004(4)
C36 0.027(3) 0.034(4) 0.050(4) -0.005(3) 0.006(3) -0.007(3)
C41 0.022(3) 0.036(4) 0.025(3) 0.001(3) -0.009(3) 0.006(3)
C42 0.084(5) 0.036(4) 0.033(4) 0.004(4) -0.010(4) -0.006(3)
C43 0.138(8) 0.033(4) 0.048(5) 0.001(5) -0.011(5) -0.003(4)
C44 0.113(7) 0.035(4) 0.058(6) 0.023(5) -0.025(5) -0.026(4)
C45 0.071(5) 0.076(6) 0.054(5) 0.002(5) 0.020(4) -0.036(5)
C46 0.055(4) 0.047(4) 0.040(4) -0.013(3) 0.013(3) -0.009(3)
C11 0.046(4) 0.026(3) 0.033(4) -0.002(3) 0.016(3) -0.003(3)
C12 0.046(4) 0.030(3) 0.028(3) -0.010(3) 0.013(3) 0.007(3)
C13 0.030(4) 0.038(4) 0.025(3) -0.006(3) 0.001(3) 0.006(3)
C14 0.040(4) 0.037(4) 0.029(3) -0.016(3) 0.016(3) 0.009(3)
C15 0.044(4) 0.038(4) 0.044(4) -0.007(3) 0.005(3) 0.014(3)
C16 0.035(4) 0.067(5) 0.056(5) -0.012(4) 0.003(4) 0.016(4)
C17 0.023(4) 0.079(6) 0.085(6) 0.017(4) 0.026(4) 0.006(5)
C18 0.054(5) 0.065(5) 0.079(6) 0.001(4) 0.012(5) -0.011(5)
C19 0.043(4) 0.054(5) 0.058(5) -0.004(4) 0.009(4) 0.003(4)
C20 0.032(4) 0.027(3) 0.037(4) 0.001(3) 0.011(3) 0.001(3)
C51 0.042(4) 0.039(4) 0.022(3) -0.004(3) 0.006(3) -0.010(3)
C52 0.050(4) 0.036(4) 0.024(3) -0.005(3) 0.008(3) 0.003(3)
C53 0.046(4) 0.044(4) 0.028(3) -0.010(3) 0.002(3) -0.003(3)
C54 0.027(3) 0.047(4) 0.034(4) -0.002(3) 0.003(3) -0.020(3)
C55 0.047(4) 0.048(4) 0.041(4) -0.005(3) 0.000(3) -0.008(3)
C56 0.046(4) 0.029(3) 0.039(4) -0.003(3) 0.009(3) 0.000(3)
C61 0.029(3) 0.050(4) 0.018(3) -0.005(3) 0.007(3) -0.005(3)
C62 0.033(4) 0.040(4) 0.041(4) -0.001(3) 0.004(3) -0.002(3)
C63 0.049(4) 0.052(5) 0.041(4) -0.001(4) 0.015(3) 0.007(3)
C64 0.059(5) 0.057(5) 0.034(4) 0.022(4) -0.004(4) -0.013(3)
C65 0.080(6) 0.047(4) 0.033(4) -0.003(4) 0.006(4) -0.008(3)
C66 0.068(5) 0.036(4) 0.046(4) -0.017(4) 0.014(4) -0.008(3)
C71 0.044(4) 0.066(5) 0.030(4) -0.013(4) 0.013(3) 0.006(3)
C72 0.056(5) 0.098(6) 0.057(5) -0.039(5) 0.014(4) 0.006(5)
C73 0.087(7) 0.128(8) 0.061(6) -0.072(6) 0.002(5) -0.010(6)
C74 0.102(8) 0.120(8) 0.063(6) -0.056(6) -0.012(5) -0.017(6)
C75 0.096(7) 0.093(7) 0.046(5) -0.036(6) 0.000(5) -0.011(5)
C76 0.057(5) 0.066(5) 0.050(5) -0.022(4) 0.005(4) 0.001(4)

loop_
_atom_type_symbol
_atom_type_description
_atom_type_scat_dispersion_real
_atom_type_scat_dispersion_imag
_atom_type_scat_source
C C 0.0033 0.0016 'International Tables Vol C Tables 4.2.6.8 and 6.1.1.4'
H H 0.0000 0.0000 'International Tables Vol C Tables 4.2.6.8 and 6.1.1.4'
O O 0.0106 0.0060 'International Tables Vol C Tables 4.2.6.8 and 6.1.1.4'
Si Si 0.0817 0.0704 'International Tables Vol C Tables 4.2.6.8 and 6.1.1.4'

loop_
_geom_angle_atom_site_label_1
_geom_angle_atom_site_label_2
_geom_angle_atom_site_label_3
_geom_angle
_geom_angle_publ_flag
O1 Si1 C81 108.4(3) ?
O1 Si1 C1 110.5(2) ?
C81 Si1 C1 110.6(3) ?
O1 Si1 H1 109(2) ?
C81 Si1 H1 104(2) ?
C1 Si1 H1 114(2) ?
Si1 C81 H81A 109.5 ?
Si1 C81 H81B 109.5 ?
H81A C81 H81B 109.5 ?
Si1 C81 H81C 109.5 ?
H81A C81 H81C 109.5 ?
H81B C81 H81C 109.5 ?
Si2 O1 Si1 132.9(3) y
O1 Si2 C82 110.3(3) ?
O1 Si2 C11 109.0(2) ?
C82 Si2 C11 112.3(3) ?
O1 Si2 H2 105.2(17) ?
C82 Si2 H2 111.1(17) ?
C11 Si2 H2 108.7(17) ?
Si2 C82 H82A 109.5 ?
Si2 C82 H82B 109.5 ?
H82A C82 H82B 109.5 ?
Si2 C82 H82C 109.5 ?
H82A C82 H82C 109.5 ?
H82B C82 H82C 109.5 ?
C2 C1 C10 118.2(5) ?
C2 C1 Si1 120.4(4) ?
C10 C1 Si1 121.3(4) ?
C1 C2 C3 120.4(5) ?
C1 C2 C21 121.0(5) ?
C3 C2 C21 118.5(5) ?
C4 C3 C2 121.4(5) ?
C4 C3 C31 119.2(5) ?
C2 C3 C31 119.4(5) ?
C3 C4 C5 120.1(5) ?
C3 C4 C41 121.1(5) ?
C5 C4 C41 118.8(5) ?
C4 C5 C10 119.4(5) ?
C4 C5 C6 122.0(5) ?
C10 C5 C6 118.6(5) ?
C7 C6 C5 121.2(6) ?
C7 C6 H6 119.4 ?
C5 C6 H6 119.4 ?
C6 C7 C8 120.0(6) ?
C6 C7 H7 120.0 ?
C8 C7 H7 120.0 ?
C9 C8 C7 120.2(6) ?
C9 C8 H8 119.9 ?
C7 C8 H8 119.9 ?
C8 C9 C10 122.0(6) ?
C8 C9 H9 119.0 ?
C10 C9 H9 119.0 ?
C9 C10 C5 118.0(5) ?
C9 C10 C1 121.5(5) ?
C5 C10 C1 120.4(5) ?
C22 C21 C26 116.7(5) ?
C22 C21 C2 121.5(5) ?
C26 C21 C2 121.6(5) ?
C21 C22 C23 121.6(6) ?
C21 C22 H22 119.2 ?
C23 C22 H22 119.2 ?
C24 C23 C22 119.5(6) ?
C24 C23 H23 120.3 ?
C22 C23 H23 120.3 ?
C25 C24 C23 119.9(6) ?
C25 C24 H24 120.0 ?
C23 C24 H24 120.0 ?
C24 C25 C26 120.8(6) ?
C24 C25 H25 119.6 ?
C26 C25 H25 119.6 ?
C25 C26 C21 121.4(5) ?
C25 C26 H26 119.3 ?
C21 C26 H26 119.3 ?
C36 C31 C32 119.0(5) ?
C36 C31 C3 122.4(5) ?
C32 C31 C3 118.5(5) ?
C33 C32 C31 120.9(6) ?
C33 C32 H32 119.6 ?
C31 C32 H32 119.6 ?
C32 C33 C34 120.2(6) ?
C32 C33 H33 119.9 ?
C34 C33 H33 119.9 ?
C33 C34 C35 120.3(6) ?
C33 C34 H34 119.8 ?
C35 C34 H34 119.8 ?
C36 C35 C34 118.9(6) ?
C36 C35 H35 120.5 ?
C34 C35 H35 120.5 ?
C35 C36 C31 120.7(6) ?
C35 C36 H36 119.7 ?
C31 C36 H36 119.7 ?
C42 C41 C46 119.0(6) ?
C42 C41 C4 120.4(5) ?
C46 C41 C4 120.6(5) ?
C41 C42 C43 120.8(7) ?
C41 C42 H42 119.6 ?
C43 C42 H42 119.6 ?
C44 C43 C42 119.8(7) ?
C44 C43 H43 120.1 ?
C42 C43 H43 120.1 ?
C43 C44 C45 119.9(7) ?
C43 C44 H44 120.0 ?
C45 C44 H44 120.0 ?
C44 C45 C46 122.0(7) ?
C44 C45 H45 119.0 ?
C46 C45 H45 119.0 ?
C41 C46 C45 118.5(6) ?
C41 C46 H46 120.8 ?
C45 C46 H46 120.8 ?
C12 C11 C20 119.0(5) ?
C12 C11 Si2 120.0(5) ?
C20 C11 Si2 121.0(4) ?
C11 C12 C13 121.5(6) ?
C11 C12 C51 120.2(5) ?
C13 C12 C51 118.3(5) ?
C14 C13 C12 121.0(5) ?
C14 C13 C61 121.1(5) ?
C12 C13 C61 117.8(5) ?
C13 C14 C15 118.7(6) ?
C13 C14 C71 122.2(6) ?
C15 C14 C71 119.1(6) ?
C16 C15 C20 118.1(6) ?
C16 C15 C14 123.1(6) ?
C20 C15 C14 118.8(6) ?
C17 C16 C15 122.0(7) ?
C17 C16 H16 119.0 ?
C15 C16 H16 119.0 ?
C16 C17 C18 119.8(7) ?
C16 C17 H17 120.1 ?
C18 C17 H17 120.1 ?
C19 C18 C17 120.2(7) ?
C19 C18 H18 119.9 ?
C17 C18 H18 119.9 ?
C18 C19 C20 123.0(7) ?
C18 C19 H19 118.5 ?
C20 C19 H19 118.5 ?
C11 C20 C19 122.4(6) ?
C11 C20 C15 120.8(5) ?
C19 C20 C15 116.8(6) ?
C52 C51 C56 119.1(6) ?
C52 C51 C12 120.3(5) ?
C56 C51 C12 120.6(5) ?
C51 C52 C53 120.3(6) ?
C51 C52 H52 119.8 ?
C53 C52 H52 119.8 ?
C54 C53 C52 120.5(6) ?
C54 C53 H53 119.7 ?
C52 C53 H53 119.7 ?
C53 C54 C55 119.3(6) ?
C53 C54 H54 120.4 ?
C55 C54 H54 120.4 ?
C56 C55 C54 120.9(6) ?
C56 C55 H55 119.6 ?
C54 C55 H55 119.6 ?
C55 C56 C51 119.9(6) ?
C55 C56 H56 120.1 ?
C51 C56 H56 120.1 ?
C62 C61 C66 118.0(5) ?
C62 C61 C13 121.6(5) ?
C66 C61 C13 120.3(5) ?
C63 C62 C61 122.6(6) ?
C63 C62 H62 118.7 ?
C61 C62 H62 118.7 ?
C62 C63 C64 117.9(6) ?
C62 C63 H63 121.1 ?
C64 C63 H63 121.1 ?
C65 C64 C63 119.9(6) ?
C65 C64 H64 120.0 ?
C63 C64 H64 120.0 ?
C66 C65 C64 120.7(7) ?
C66 C65 H65 119.6 ?
C64 C65 H65 119.6 ?
C65 C66 C61 120.9(6) ?
C65 C66 H66 119.5 ?
C61 C66 H66 119.5 ?
C72 C71 C76 118.1(7) ?
C72 C71 C14 120.9(6) ?
C76 C71 C14 121.0(6) ?
C71 C72 C73 122.4(7) ?
C71 C72 H72 118.8 ?
C73 C72 H72 118.8 ?
C72 C73 C74 119.8(7) ?
C72 C73 H73 120.1 ?
C74 C73 H73 120.1 ?
C75 C74 C73 118.0(8) ?
C75 C74 H74 121.0 ?
C73 C74 H74 121.0 ?
C74 C75 C76 121.6(8) ?
C74 C75 H75 119.2 ?
C76 C75 H75 119.2 ?
C75 C76 C71 119.9(7) ?
C75 C76 H76 120.0 ?
C71 C76 H76 120.0 ?

loop_
_geom_bond_atom_site_label_1
_geom_bond_atom_site_label_2
_geom_bond_site_symmetry_2
_geom_bond_distance
_geom_bond_publ_flag
Si1 O1 . 1.644(4) y
Si1 C81 . 1.835(7) ?
Si1 C1 . 1.893(5) ?
Si1 H1 . 1.48(4) ?
C81 H81A . 0.9800 ?
C81 H81B . 0.9800 ?
C81 H81C . 0.9800 ?
O1 Si2 . 1.637(4) y
Si2 C82 . 1.858(7) ?
Si2 C11 . 1.905(6) ?
Si2 H2 . 1.49(4) ?
C82 H82A . 0.9800 ?
C82 H82B . 0.9800 ?
C82 H82C . 0.9800 ?
C1 C2 . 1.394(7) ?
C1 C10 . 1.443(8) ?
C2 C3 . 1.421(7) ?
C2 C21 . 1.485(7) ?
C3 C4 . 1.376(7) ?
C3 C31 . 1.522(7) ?
C4 C5 . 1.410(7) ?
C4 C41 . 1.516(8) ?
C5 C10 . 1.421(8) ?
C5 C6 . 1.432(8) ?
C6 C7 . 1.364(8) ?
C6 H6 . 0.9500 ?
C7 C8 . 1.409(9) ?
C7 H7 . 0.9500 ?
C8 C9 . 1.360(9) ?
C8 H8 . 0.9500 ?
C9 C10 . 1.421(8) ?
C9 H9 . 0.9500 ?
C21 C22 . 1.386(8) ?
C21 C26 . 1.415(7) ?
C22 C23 . 1.405(8) ?
C22 H22 . 0.9500 ?
C23 C24 . 1.386(8) ?
C23 H23 . 0.9500 ?
C24 C25 . 1.363(8) ?
C24 H24 . 0.9500 ?
C25 C26 . 1.378(8) ?
C25 H25 . 0.9500 ?
C26 H26 . 0.9500 ?
C31 C36 . 1.390(8) ?
C31 C32 . 1.407(8) ?
C32 C33 . 1.350(8) ?
C32 H32 . 0.9500 ?
C33 C34 . 1.392(9) ?
C33 H33 . 0.9500 ?
C34 C35 . 1.402(9) ?
C34 H34 . 0.9500 ?
C35 C36 . 1.384(8) ?
C35 H35 . 0.9500 ?
C36 H36 . 0.9500 ?
C41 C42 . 1.381(8) ?
C41 C46 . 1.395(8) ?
C42 C43 . 1.408(9) ?
C42 H42 . 0.9500 ?
C43 C44 . 1.349(10) ?
C43 H43 . 0.9500 ?
C44 C45 . 1.363(10) ?
C44 H44 . 0.9500 ?
C45 C46 . 1.398(9) ?
C45 H45 . 0.9500 ?
C46 H46 . 0.9500 ?
C11 C12 . 1.372(7) ?
C11 C20 . 1.403(8) ?
C12 C13 . 1.432(8) ?
C12 C51 . 1.517(8) ?
C13 C14 . 1.368(8) ?
C13 C61 . 1.495(8) ?
C14 C15 . 1.450(8) ?
C14 C71 . 1.498(8) ?
C15 C16 . 1.427(9) ?
C15 C20 . 1.434(8) ?
C16 C17 . 1.367(9) ?
C16 H16 . 0.9500 ?
C17 C18 . 1.395(10) ?
C17 H17 . 0.9500 ?
C18 C19 . 1.348(9) ?
C18 H18 . 0.9500 ?
C19 C20 . 1.430(8) ?
C19 H19 . 0.9500 ?
C51 C52 . 1.364(8) ?
C51 C56 . 1.405(8) ?
C52 C53 . 1.391(8) ?
C52 H52 . 0.9500 ?
C53 C54 . 1.372(8) ?
C53 H53 . 0.9500 ?
C54 C55 . 1.377(8) ?
C54 H54 . 0.9500 ?
C55 C56 . 1.369(8) ?
C55 H55 . 0.9500 ?
C56 H56 . 0.9500 ?
C61 C62 . 1.388(7) ?
C61 C66 . 1.400(8) ?
C62 C63 . 1.387(8) ?
C62 H62 . 0.9500 ?
C63 C64 . 1.411(9) ?
C63 H63 . 0.9500 ?
C64 C65 . 1.391(9) ?
C64 H64 . 0.9500 ?
C65 C66 . 1.364(9) ?
C65 H65 . 0.9500 ?
C66 H66 . 0.9500 ?
C71 C72 . 1.359(8) ?
C71 C76 . 1.386(9) ?
C72 C73 . 1.365(10) ?
C72 H72 . 0.9500 ?
C73 C74 . 1.390(10) ?
C73 H73 . 0.9500 ?
C74 C75 . 1.369(10) ?
C74 H74 . 0.9500 ?
C75 C76 . 1.375(10) ?
C75 H75 . 0.9500 ?
C76 H76 . 0.9500 ?

loop_
_geom_torsion_atom_site_label_1
_geom_torsion_atom_site_label_2
_geom_torsion_atom_site_label_3
_geom_torsion_atom_site_label_4
_geom_torsion
C81 Si1 O1 Si2 179.2(4)
C1 Si1 O1 Si2 -59.4(4)
Si1 O1 Si2 C82 -131.5(4)
Si1 O1 Si2 C11 104.8(4)
O1 Si1 C1 C2 132.9(4)
C81 Si1 C1 C2 -107.0(5)
O1 Si1 C1 C10 -45.6(5)
C81 Si1 C1 C10 74.5(5)
C10 C1 C2 C3 1.9(7)
Si1 C1 C2 C3 -176.7(4)
C10 C1 C2 C21 -176.2(5)
Si1 C1 C2 C21 5.2(7)
C1 C2 C3 C4 -0.4(8)
C21 C2 C3 C4 177.8(5)
C1 C2 C3 C31 -178.4(5)
C21 C2 C3 C31 -0.2(7)
C2 C3 C4 C5 -1.4(8)
C31 C3 C4 C5 176.6(5)
C2 C3 C4 C41 179.1(5)
C31 C3 C4 C41 -2.8(8)
C3 C4 C5 C10 1.5(8)
C41 C4 C5 C10 -179.0(5)
C3 C4 C5 C6 -176.9(5)
C41 C4 C5 C6 2.6(8)
C4 C5 C6 C7 178.7(5)
C10 C5 C6 C7 0.4(8)
C5 C6 C7 C8 -0.5(9)
C6 C7 C8 C9 0.0(9)
C7 C8 C9 C10 0.6(9)
C8 C9 C10 C5 -0.7(8)
C8 C9 C10 C1 -179.0(5)
C4 C5 C10 C9 -178.2(5)
C6 C5 C10 C9 0.2(8)
C4 C5 C10 C1 0.1(8)
C6 C5 C10 C1 178.5(5)
C2 C1 C10 C9 176.4(5)
Si1 C1 C10 C9 -5.0(7)
C2 C1 C10 C5 -1.8(8)
Si1 C1 C10 C5 176.8(4)
C1 C2 C21 C22 -112.3(6)
C3 C2 C21 C22 69.6(7)
C1 C2 C21 C26 72.5(7)
C3 C2 C21 C26 -105.7(6)
C26 C21 C22 C23 -1.2(8)
C2 C21 C22 C23 -176.7(5)
C21 C22 C23 C24 1.7(9)
C22 C23 C24 C25 -0.8(10)
C23 C24 C25 C26 -0.4(10)
C24 C25 C26 C21 0.9(9)
C22 C21 C26 C25 0.0(8)
C2 C21 C26 C25 175.5(5)
C4 C3 C31 C36 68.9(7)
C2 C3 C31 C36 -113.0(6)
C4 C3 C31 C32 -111.2(6)
C2 C3 C31 C32 66.9(7)
C36 C31 C32 C33 -1.2(9)
C3 C31 C32 C33 178.9(6)
C31 C32 C33 C34 1.0(10)
C32 C33 C34 C35 0.5(11)
C33 C34 C35 C36 -1.6(10)
C34 C35 C36 C31 1.4(9)
C32 C31 C36 C35 0.0(8)
C3 C31 C36 C35 179.9(5)
C3 C4 C41 C42 79.3(7)
C5 C4 C41 C42 -100.2(6)
C3 C4 C41 C46 -101.7(6)
C5 C4 C41 C46 78.8(7)
C46 C41 C42 C43 -0.9(9)
C4 C41 C42 C43 178.2(6)
C41 C42 C43 C44 3.1(11)
C42 C43 C44 C45 -3.4(12)
C43 C44 C45 C46 1.6(12)
C42 C41 C46 C45 -0.9(9)
C4 C41 C46 C45 -179.9(6)
C44 C45 C46 C41 0.6(11)
O1 Si2 C11 C12 -121.4(5)
C82 Si2 C11 C12 116.1(5)
O1 Si2 C11 C20 56.9(5)
C82 Si2 C11 C20 -65.6(5)
C20 C11 C12 C13 -3.8(8)
Si2 C11 C12 C13 174.6(4)
C20 C11 C12 C51 177.3(5)
Si2 C11 C12 C51 -4.3(7)
C11 C12 C13 C14 2.7(8)
C51 C12 C13 C14 -178.5(5)
C11 C12 C13 C61 -174.3(5)
C51 C12 C13 C61 4.5(8)
C12 C13 C14 C15 1.3(8)
C61 C13 C14 C15 178.2(5)
C12 C13 C14 C71 179.7(5)
C61 C13 C14 C71 -3.4(8)
C13 C14 C15 C16 176.1(5)
C71 C14 C15 C16 -2.5(8)
C13 C14 C15 C20 -3.9(8)
C71 C14 C15 C20 177.6(5)
C20 C15 C16 C17 -2.1(9)
C14 C15 C16 C17 178.0(6)
C15 C16 C17 C18 -1.4(11)
C16 C17 C18 C19 2.2(11)
C17 C18 C19 C20 0.6(11)
C12 C11 C20 C19 179.2(5)
Si2 C11 C20 C19 0.9(8)
C12 C11 C20 C15 1.1(8)
Si2 C11 C20 C15 -177.3(4)
C18 C19 C20 C11 177.8(6)
C18 C19 C20 C15 -4.0(9)
C16 C15 C20 C11 -177.2(5)
C14 C15 C20 C11 2.7(8)
C16 C15 C20 C19 4.6(8)
C14 C15 C20 C19 -175.5(5)
C11 C12 C51 C52 -82.7(7)
C13 C12 C51 C52 98.4(6)
C11 C12 C51 C56 96.7(7)
C13 C12 C51 C56 -82.1(7)
C56 C51 C52 C53 -0.6(8)
C12 C51 C52 C53 178.9(5)
C51 C52 C53 C54 0.1(9)
C52 C53 C54 C55 -0.5(8)
C53 C54 C55 C56 1.5(9)
C54 C55 C56 C51 -2.0(9)
C52 C51 C56 C55 1.5(9)
C12 C51 C56 C55 -177.9(5)
C14 C13 C61 C62 111.5(6)
C12 C13 C61 C62 -71.5(7)
C14 C13 C61 C66 -72.0(7)
C12 C13 C61 C66 105.0(6)
C66 C61 C62 C63 -2.0(9)
C13 C61 C62 C63 174.6(6)
C61 C62 C63 C64 1.4(9)
C62 C63 C64 C65 0.3(9)
C63 C64 C65 C66 -1.3(10)
C64 C65 C66 C61 0.6(10)
C62 C61 C66 C65 1.0(9)
C13 C61 C66 C65 -175.6(6)
C13 C14 C71 C72 116.5(7)
C15 C14 C71 C72 -65.0(9)
C13 C14 C71 C76 -63.9(9)
C15 C14 C71 C76 114.6(7)
C76 C71 C72 C73 1.0(13)
C14 C71 C72 C73 -179.3(8)
C71 C72 C73 C74 1.7(15)
C72 C73 C74 C75 -3.5(15)
C73 C74 C75 C76 2.8(15)
C74 C75 C76 C71 -0.2(13)
C72 C71 C76 C75 -1.7(11)
C14 C71 C76 C75 178.6(7)

loop_
_cod_related_entry_id
_cod_related_entry_database
_cod_related_entry_code
1 ChemSpider 21131330
